data_7057294
loop_
_publ_author_name
'Mondal, Satyajit'
'Chakraborty, Moumita'
'Mondal, Antu'
'Pakhira, Bholanath'
'Blake, Alexander J.'
'Sinn, Ekkehard'
'Chattopadhyay, Shyamal Kumar'

_publ_section_title
;
 Cu(ii) complexes of a tridentate N,N,O-donor Schiff base of pyridoxal:
 synthesis, X-ray structures, DNA-binding properties and catecholase
 activity
;
_journal_issue 12
_journal_name_full 'New Journal of Chemistry'
_journal_page_first 9588
_journal_paper_doi 10.1039/C8NJ00418H
_journal_volume 42
_journal_year 2018
_chemical_formula_moiety 'C13 H18 Cu N4 O2 S'
_chemical_formula_sum 'C13 H18 Cu N4 O2 S'
_chemical_formula_weight 357.91
_chemical_name_common Cu2L2(NCS)2
_space_group_crystal_system monoclinic
_space_group_IT_number 14
_space_group_name_Hall '-P 2yn'
_space_group_name_H-M_alt 'P 1 21/n 1'
_symmetry_space_group_name_Hall '-P 2yn'
_symmetry_space_group_name_H-M 'P 1 21/n 1'
_atom_sites_solution_hydrogens mixed
_atom_sites_solution_primary direct
_atom_sites_solution_secondary difmap
_audit_update_record
;
2018-04-13 deposited with the CCDC.
2018-04-17 downloaded from the CCDC.
;
_cell_angle_alpha 90
_cell_angle_beta 112.976(2)
_cell_angle_gamma 90
_cell_formula_units_Z 4
_cell_length_a 11.2788(4)
_cell_length_b 10.1456(4)
_cell_length_c 14.1768(5)
_cell_measurement_reflns_used 4699
_cell_measurement_temperature 100(2)
_cell_measurement_theta_max 27.3713
_cell_measurement_theta_min 2.5427
_cell_volume 1493.56(10)
_computing_cell_refinement 'SAINT V8.18C (Bruker AXS Inc., 2011)'
_computing_data_collection 'Bruker Instrument Service v2010.7.0.0'
_computing_data_reduction 'SAINT V8.18C (Bruker AXS Inc., 2011)'
_computing_molecular_graphics 'shelXle (C.B. Huebschle, rev 882)'
_computing_publication_material 'APEX3 v2018.1-rc4 (Bruker AXS Inc., 2018)'
_computing_structure_refinement 'SHELXL-2017/1 (Sheldrick, 2017)'
_computing_structure_solution 'SHELXS-97 (Sheldrick, 2008)'
_diffrn_ambient_temperature 100.(2)
_diffrn_detector_area_resol_mean 8.33
_diffrn_measured_fraction_theta_full 0.950
_diffrn_measured_fraction_theta_max 0.950
_diffrn_measurement_device_type 'Bruker SMART APEX II diffractometer'
_diffrn_measurement_method '\f and \w scans'
_diffrn_radiation_monochromator graphite
_diffrn_radiation_type 'Mo K\a'
_diffrn_radiation_wavelength 0.71073
_diffrn_reflns_av_R_equivalents 0.0156
_diffrn_reflns_av_unetI/netI 0.0629
_diffrn_reflns_limit_h_max 13
_diffrn_reflns_limit_h_min -15
_diffrn_reflns_limit_k_max 13
_diffrn_reflns_limit_k_min 0
_diffrn_reflns_limit_l_max 18
_diffrn_reflns_limit_l_min 0
_diffrn_reflns_number 3564
_diffrn_reflns_theta_full 28.32
_diffrn_reflns_theta_max 28.32
_diffrn_reflns_theta_min 1.97
_diffrn_source 'sealed tube'
_diffrn_source_type 'Siemens KFFMO2K-90'
_exptl_absorpt_coefficient_mu 1.611
_exptl_absorpt_correction_T_max 0.334297
_exptl_absorpt_correction_T_min 0.228866
_exptl_absorpt_correction_type multi-scan
_exptl_absorpt_process_details
;
Sheldrick, G. M. (2008) TWINABS v2008/4. Bruker AXS Inc. Madison, WI 53711,
USA.

;
_exptl_crystal_density_diffrn 1.592
_exptl_crystal_density_method 'not measured'
_exptl_crystal_F_000 740
_exptl_crystal_size_max 0.20
_exptl_crystal_size_mid 0.18
_exptl_crystal_size_min 0.105
_refine_diff_density_max 0.591
_refine_diff_density_min -0.705
_refine_ls_extinction_method none
_refine_ls_goodness_of_fit_ref 1.057
_refine_ls_hydrogen_treatment mixed
_refine_ls_matrix_type full
_refine_ls_number_parameters 197
_refine_ls_number_reflns 3564
_refine_ls_number_restraints 0
_refine_ls_restrained_S_all 1.057
_refine_ls_R_factor_all 0.0851
_refine_ls_R_factor_gt 0.0479
_refine_ls_shift/su_max 0.000
_refine_ls_shift/su_mean 0.000
_refine_ls_structure_factor_coef Fsqd
_refine_ls_weighting_details 'w=1/[\s^2^(Fo^2^)+(0.0488P)^2^+1.9956P] where P=(Fo^2^+2Fc^2^)/3'
_refine_ls_weighting_scheme calc
_refine_ls_wR_factor_gt 0.0997
_refine_ls_wR_factor_ref 0.1151
_reflns_number_gt 2594
_reflns_number_total 3564
_reflns_threshold_expression 'I > 2\s(I)'
_cod_data_source_file c8nj00418h2.cif
_cod_data_source_block SKCSMCu103_Jun2017_2
_cod_depositor_comments
;
The following automatic conversions were performed:

'_exptl_absorpt_correction_type' value 'Multi-Scan' changed to
'multi-scan' according to
/home/data/users/saulius/crontab/automatic-downloads/rss-feeds/RSC/lib/dictionaries/cif_core.dic
dictionary named 'cif_core.dic' version 2.4.2 from 2011-04-26.

Automatic conversion script
Id: cif_fix_values 4973 2017-02-22 13:04:09Z antanas 

 Adding full bibliography for 7057293--7057294.cif.
;
_cod_database_code 7057294

loop_
_space_group_symop_operation_xyz
'x, y, z'
'-x+1/2, y+1/2, -z+1/2'
'-x, -y, -z'
'x-1/2, -y-1/2, z-1/2'

loop_
_atom_site_type_symbol
_atom_site_label
_atom_site_fract_x
_atom_site_fract_y
_atom_site_fract_z
_atom_site_U_iso_or_equiv
_atom_site_adp_type
_atom_site_calc_flag
_atom_site_refinement_flags_adp
_atom_site_refinement_flags_posn
_atom_site_occupancy
Cu Cu1 0.11227(4) 0.58890(4) 0.28822(3) 0.01434(15) Uani d . . 1
S S1 0.12619(9) 0.15644(9) 0.16209(8) 0.0184(2) Uani d . . 1
O O1 0.1670(2) 0.5092(2) 0.41969(19) 0.0162(5) Uani d . . 1
O O2 0.1290(3) 0.9526(3) 0.6217(2) 0.0187(6) Uani d . . 1
H H2 0.183(4) 0.960(5) 0.675(4) 0.028 Uiso d U . 1
N N1 0.0578(3) 0.7500(3) 0.3348(2) 0.0160(6) Uani d . . 1
N N2 0.0394(3) 0.6780(3) 0.1477(2) 0.0155(6) Uani d . . 1
N N3 0.1812(3) 0.5029(3) 0.6751(2) 0.0164(6) Uani d . . 1
N N4 0.1174(3) 0.4154(3) 0.2271(2) 0.0172(6) Uani d . . 1
C C1 0.1913(3) 0.4694(3) 0.5887(3) 0.0151(7) Uani d . . 1
C C2 0.1543(3) 0.5551(3) 0.5003(3) 0.0143(7) Uani d . . 1
C C3 0.1049(3) 0.6796(3) 0.5095(3) 0.0132(7) Uani d . . 1
C C4 0.0945(3) 0.7136(4) 0.6038(3) 0.0167(8) Uani d . . 1
C C5 0.1322(3) 0.6240(4) 0.6814(3) 0.0164(7) Uani d . . 1
H H5 0.123846 0.647041 0.743474 0.02 Uiso calc U R 1
C C6 0.0444(3) 0.8466(4) 0.6198(3) 0.0186(8) Uani d . . 1
H H6A -0.040719 0.862325 0.564036 0.022 Uiso calc U R 1
H H6B 0.032412 0.845508 0.685336 0.022 Uiso calc U R 1
C C7 0.2452(3) 0.3362(4) 0.5817(3) 0.0187(8) Uani d . . 1
H H7A 0.337469 0.344083 0.597115 0.028 Uiso calc U R 1
H H7B 0.200986 0.301075 0.512284 0.028 Uiso calc U R 1
H H7C 0.232185 0.276344 0.631094 0.028 Uiso calc U R 1
C C8 0.0603(3) 0.7730(3) 0.4252(3) 0.0154(7) Uani d . . 1
H H8 0.030919 0.856526 0.437299 0.019 Uiso calc U R 1
C C9 -0.0002(4) 0.8486(4) 0.2538(3) 0.0220(8) Uani d . . 1
H H9A 0.026645 0.938199 0.281603 0.026 Uiso calc U R 1
H H9B -0.095293 0.843503 0.228015 0.026 Uiso calc U R 1
C C10 0.0434(4) 0.8221(4) 0.1677(3) 0.0187(8) Uani d . . 1
H H10A -0.013567 0.868684 0.105043 0.022 Uiso calc U R 1
H H10B 0.132254 0.855229 0.18642 0.022 Uiso calc U R 1
C C11 0.1112(4) 0.6509(4) 0.0820(3) 0.0219(8) Uani d . . 1
H H11A 0.06946 0.696452 0.016312 0.033 Uiso calc U R 1
H H11B 0.111768 0.55582 0.070113 0.033 Uiso calc U R 1
H H11C 0.199893 0.682576 0.11612 0.033 Uiso calc U R 1
C C12 -0.0951(4) 0.6317(4) 0.0954(3) 0.0231(8) Uani d . . 1
H H12A -0.13442 0.674307 0.028215 0.035 Uiso calc U R 1
H H12B -0.144205 0.654242 0.136913 0.035 Uiso calc U R 1
H H12C -0.09571 0.535888 0.086346 0.035 Uiso calc U R 1
C C13 0.1204(3) 0.3075(4) 0.2003(3) 0.0148(7) Uani d . . 1

loop_
_atom_site_aniso_label
_atom_site_aniso_U_11
_atom_site_aniso_U_22
_atom_site_aniso_U_33
_atom_site_aniso_U_12
_atom_site_aniso_U_13
_atom_site_aniso_U_23
Cu1 0.0192(3) 0.0100(2) 0.0143(2) 0.00259(18) 0.00696(19) -0.00028(19)
S1 0.0185(4) 0.0105(4) 0.0234(5) 0.0009(3) 0.0050(4) -0.0033(4)
O1 0.0215(13) 0.0116(13) 0.0150(13) 0.0022(10) 0.0067(12) -0.0010(11)
O2 0.0210(13) 0.0150(13) 0.0171(14) -0.0036(11) 0.0042(12) -0.0040(11)
N1 0.0187(15) 0.0123(15) 0.0164(16) 0.0031(12) 0.0061(15) 0.0019(13)
N2 0.0190(15) 0.0114(15) 0.0164(16) -0.0002(12) 0.0070(14) -0.0027(12)
N3 0.0150(14) 0.0172(16) 0.0143(16) -0.0016(12) 0.0030(14) -0.0006(13)
N4 0.0241(16) 0.0125(15) 0.0145(15) 0.0036(13) 0.0070(14) 0.0007(13)
C1 0.0146(16) 0.0116(17) 0.0164(19) -0.0015(14) 0.0033(16) -0.0002(15)
C2 0.0125(16) 0.0154(18) 0.0156(18) -0.0028(13) 0.0059(16) -0.0016(14)
C3 0.0131(16) 0.0111(17) 0.0153(18) -0.0009(13) 0.0055(15) -0.0010(14)
C4 0.0169(17) 0.0145(18) 0.020(2) -0.0010(14) 0.0088(17) -0.0033(15)
C5 0.0180(17) 0.0193(19) 0.0121(18) -0.0018(14) 0.0060(16) -0.0031(14)
C6 0.0206(18) 0.0156(19) 0.021(2) -0.0010(15) 0.0102(17) -0.0045(16)
C7 0.0219(18) 0.0147(19) 0.0185(19) 0.0026(15) 0.0071(18) 0.0032(16)
C8 0.0154(17) 0.0104(17) 0.0191(19) 0.0004(13) 0.0052(17) 0.0004(15)
C9 0.034(2) 0.0117(18) 0.022(2) 0.0085(16) 0.0126(19) 0.0047(16)
C10 0.0251(19) 0.0119(18) 0.0185(19) 0.0020(15) 0.0079(18) 0.0018(15)
C11 0.0236(19) 0.025(2) 0.018(2) 0.0041(16) 0.0096(18) 0.0008(17)
C12 0.0195(18) 0.021(2) 0.024(2) -0.0011(16) 0.0030(18) 0.0031(17)
C13 0.0135(16) 0.0162(18) 0.0140(17) -0.0001(14) 0.0045(16) 0.0013(15)

loop_
_atom_type_symbol
_atom_type_description
_atom_type_scat_dispersion_real
_atom_type_scat_dispersion_imag
_atom_type_scat_source
C C 0.0033 0.0016 'International Tables Vol C Tables 4.2.6.8 and 6.1.1.4'
H H 0.0000 0.0000 'International Tables Vol C Tables 4.2.6.8 and 6.1.1.4'
N N 0.0061 0.0033 'International Tables Vol C Tables 4.2.6.8 and 6.1.1.4'
O O 0.0106 0.0060 'International Tables Vol C Tables 4.2.6.8 and 6.1.1.4'
S S 0.1246 0.1234 'International Tables Vol C Tables 4.2.6.8 and 6.1.1.4'
Cu Cu 0.3201 1.2651 'International Tables Vol C Tables 4.2.6.8 and 6.1.1.4'

loop_
_geom_angle_atom_site_label_1
_geom_angle_atom_site_label_2
_geom_angle_atom_site_label_3
_geom_angle
O1 Cu1 N1 92.84(11)
O1 Cu1 N4 89.82(11)
N1 Cu1 N4 164.54(13)
O1 Cu1 N2 175.33(10)
N1 Cu1 N2 84.23(12)
N4 Cu1 N2 92.06(12)
C2 O1 Cu1 127.4(2)
C6 O2 H2 111.(4)
C8 N1 C9 118.8(3)
C8 N1 Cu1 126.8(3)
C9 N1 Cu1 114.2(2)
C11 N2 C12 109.3(3)
C11 N2 C10 108.6(3)
C12 N2 C10 110.9(3)
C11 N2 Cu1 114.9(2)
C12 N2 Cu1 107.0(2)
C10 N2 Cu1 106.1(2)
C1 N3 C5 118.5(3)
C13 N4 Cu1 172.9(3)
N3 C1 C2 123.3(3)
N3 C1 C7 118.5(3)
C2 C1 C7 118.2(3)
O1 C2 C3 126.1(3)
O1 C2 C1 117.0(3)
C3 C2 C1 116.8(3)
C2 C3 C4 118.9(3)
C2 C3 C8 122.2(3)
C4 C3 C8 118.9(3)
C5 C4 C3 118.7(3)
C5 C4 C6 119.5(3)
C3 C4 C6 121.8(3)
C4 C5 N3 123.7(3)
C4 C5 H5 118.1
N3 C5 H5 118.1
O2 C6 C4 112.9(3)
O2 C6 H6A 109.0
C4 C6 H6A 109.0
O2 C6 H6B 109.0
C4 C6 H6B 109.0
H6A C6 H6B 107.8
C1 C7 H7A 109.5
C1 C7 H7B 109.5
H7A C7 H7B 109.5
C1 C7 H7C 109.5
H7A C7 H7C 109.5
H7B C7 H7C 109.5
N1 C8 C3 124.4(3)
N1 C8 H8 117.8
C3 C8 H8 117.8
N1 C9 C10 108.9(3)
N1 C9 H9A 109.9
C10 C9 H9A 109.9
N1 C9 H9B 109.9
C10 C9 H9B 109.9
H9A C9 H9B 108.3
N2 C10 C9 109.5(3)
N2 C10 H10A 109.8
C9 C10 H10A 109.8
N2 C10 H10B 109.8
C9 C10 H10B 109.8
H10A C10 H10B 108.2
N2 C11 H11A 109.5
N2 C11 H11B 109.5
H11A C11 H11B 109.5
N2 C11 H11C 109.5
H11A C11 H11C 109.5
H11B C11 H11C 109.5
N2 C12 H12A 109.5
N2 C12 H12B 109.5
H12A C12 H12B 109.5
N2 C12 H12C 109.5
H12A C12 H12C 109.5
H12B C12 H12C 109.5
N4 C13 S1 179.2(3)

loop_
_geom_bond_atom_site_label_1
_geom_bond_atom_site_label_2
_geom_bond_distance
Cu1 O1 1.900(3)
Cu1 N1 1.949(3)
Cu1 N4 1.972(3)
Cu1 N2 2.045(3)
S1 C13 1.635(4)
O1 C2 1.294(4)
O2 C6 1.430(4)
O2 H2 0.77(5)
N1 C8 1.292(4)
N1 C9 1.470(5)
N2 C11 1.479(4)
N2 C12 1.481(5)
N2 C10 1.486(4)
N3 C1 1.318(4)
N3 C5 1.365(5)
N4 C13 1.164(5)
C1 C2 1.446(5)
C1 C7 1.501(5)
C2 C3 1.406(5)
C3 C4 1.430(5)
C3 C8 1.453(5)
C4 C5 1.361(5)
C4 C6 1.514(5)
C5 H5 0.95
C6 H6A 0.99
C6 H6B 0.99
C7 H7A 0.98
C7 H7B 0.98
C7 H7C 0.98
C8 H8 0.95
C9 C10 1.508(5)
C9 H9A 0.99
C9 H9B 0.99
C10 H10A 0.99
C10 H10B 0.99
C11 H11A 0.98
C11 H11B 0.98
C11 H11C 0.98
C12 H12A 0.98
C12 H12B 0.98
C12 H12C 0.98

loop_
_geom_hbond_atom_site_label_D
_geom_hbond_atom_site_label_H
_geom_hbond_atom_site_label_A
_geom_hbond_site_symmetry_A
_geom_hbond_distance_DH
_geom_hbond_distance_HA
_geom_hbond_distance_DA
_geom_hbond_angle_DHA
O2 H2 N3 2_556 0.77(5) 2.12(5) 2.886(4) 173.(5)
C7 H7A S1 4_666 0.98 3.02 3.994(4) 173.5
C8 H8 O2 . 0.95 2.6 3.162(5) 118.4
C8 H8 O2 3_576 0.95 2.55 3.412(4) 150.3
C10 H10B N4 2 0.99 2.67 3.648(5) 168.0
C11 H11A S1 3_565 0.98 3.02 3.966(4) 162.0
C11 H11B N4 . 0.98 2.62 3.136(5) 112.8
C11 H11C S1 2 0.98 3.0 3.681(4) 127.8

loop_
_geom_torsion_atom_site_label_1
_geom_torsion_atom_site_label_2
_geom_torsion_atom_site_label_3
_geom_torsion_atom_site_label_4
_geom_torsion
C5 N3 C1 C2 0.6(5)
C5 N3 C1 C7 -179.9(3)
Cu1 O1 C2 C3 -5.0(5)
Cu1 O1 C2 C1 173.4(2)
N3 C1 C2 O1 -178.8(3)
C7 C1 C2 O1 1.8(5)
N3 C1 C2 C3 -0.2(5)
C7 C1 C2 C3 -179.6(3)
O1 C2 C3 C4 178.5(3)
C1 C2 C3 C4 0.0(5)
O1 C2 C3 C8 0.6(5)
C1 C2 C3 C8 -177.9(3)
C2 C3 C4 C5 -0.3(5)
C8 C3 C4 C5 177.7(3)
C2 C3 C4 C6 178.9(3)
C8 C3 C4 C6 -3.1(5)
C3 C4 C5 N3 0.8(5)
C6 C4 C5 N3 -178.5(3)
C1 N3 C5 C4 -1.0(5)
C5 C4 C6 O2 112.0(4)
C3 C4 C6 O2 -67.2(4)
C9 N1 C8 C3 174.7(3)
Cu1 N1 C8 C3 -0.3(5)
C2 C3 C8 N1 2.2(5)
C4 C3 C8 N1 -175.7(3)
C8 N1 C9 C10 162.7(3)
Cu1 N1 C9 C10 -21.7(4)
C11 N2 C10 C9 -166.4(3)
C12 N2 C10 C9 73.4(4)
Cu1 N2 C10 C9 -42.4(3)
N1 C9 C10 N2 42.4(4)
